data_2100876
loop_
_publ_author_name
'Buttner, R. H.'
'Maslen, E. N.'

_publ_section_title
;
 Structural parameters and electron difference density in Y~2~BaCuO~5~
;
_journal_issue 1
_journal_name_full 'Acta Crystallographica Section B'
_journal_page_first 62
_journal_page_last 66
_journal_paper_doi 10.1107/S0108768192007936
_journal_volume 49
_journal_year 1993
_chemical_formula_sum 'Ba Cu O5 Y2'
_chemical_formula_weight 458.7
_space_group_IT_number 62
_space_group_name_Hall '-P 2ac 2n'
_space_group_name_H-M_alt 'P n m a'
_symmetry_cell_setting orthorhombic
_symmetry_space_group_name_Hall '-P 2ac 2n'
_symmetry_space_group_name_H-M 'P n m a'
_cell_angle_alpha 90
_cell_angle_beta 90
_cell_angle_gamma 90
_cell_formula_units_Z 4
_cell_length_a 12.188(2)
_cell_length_b 5.662(2)
_cell_length_c 7.132(2)
_cell_volume 492.2(2)
_diffrn_radiation_type Mo
_diffrn_radiation_wavelength 0.71069
_exptl_absorpt_coefficient_mu 36.633
_exptl_crystal_density_diffrn 6.19
_exptl_crystal_F_000 812
_cod_data_source_file as0602.cif
_cod_data_source_block as0602a
_cod_original_cell_volume 492.17(3)
_cod_original_formula_sum 'Ba1 Cu1 O5 Y2'
_cod_database_code 2100876

loop_
_space_group_symop_id
_space_group_symop_operation_xyz
1 x,y,z
2 -x+1/2,-y,z+1/2
3 x+1/2,-y+1/2,-z+1/2
4 -x,y+1/2,-z
5 -x,-y,-z
6 x+1/2,y,-z+1/2
7 -x+1/2,y+1/2,z+1/2
8 x,-y+1/2,z

loop_
_atom_site_label
_atom_site_fract_x
_atom_site_fract_y
_atom_site_fract_z
Y1 .07386(3) .75 .39582(6)
Y2 .28826(3) .75 .11627(6)
Ba .09518(2) .25 .06986(4)
Cu .65934(4) .75 .71265(8)
O1 .5676(2) .5069(5) .8349(3)
O2 .7720(2) .5038(5) .6439(3)
O3 .6004(3) .75 .4206(5)
